data_4305347
loop_
_publ_author_name
'Ningfeng Zhao'
'John C. Bullinger'
'Michael J. Van Stipdonk'
'Charlotte L. Stern'
'David M. Eichhorn'

_publ_contact_author_address
;
Department of Chemistry
Wichita State University
1845 Fairmount
Wichita, KS 67260-0051
;
_publ_contact_author_email david.eichhorn@wichita.edu
_publ_contact_author_fax 316-978-3431
_publ_contact_author_name 'Eichhorn, David M.'
_publ_contact_author_phone 316-978-7367
_publ_section_title
;
Cyanoscorpionates: Synthesis and Crystallographic Characterization of
One-Dimensional Cu(I) Coordination Polymers
;
_journal_name_full 'Inorganic Chemistry'
_journal_page_first 5945
_journal_page_last 5950
_journal_paper_doi 10.1021/ic8003307
_journal_volume 47
_journal_year 2008
_chemical_formula_sum 'C26 H34 B Cu N10'
_chemical_formula_weight 560.98
_chemical_name_systematic
;

 ?

;
_space_group_IT_number 15
_symmetry_cell_setting monoclinic
_symmetry_space_group_name_Hall '-C 2yc'
_symmetry_space_group_name_H-M 'C 1 2/c 1'
_atom_sites_solution_hydrogens geom
_atom_sites_solution_primary direct
_atom_sites_solution_secondary difmap
_audit_creation_method SHELXL-97
_cell_angle_alpha 90.00
_cell_angle_beta 117.585(2)
_cell_angle_gamma 90.00
_cell_formula_units_Z 8
_cell_length_a 27.0860(13)
_cell_length_b 14.6756(8)
_cell_length_c 17.0389(9)
_cell_measurement_reflns_used 5439
_cell_measurement_temperature 150
_cell_measurement_theta_max 23.72
_cell_measurement_theta_min 2.78
_cell_volume 6003.1(6)
_computing_cell_refinement 'Bruker SMART'
_computing_data_collection 'Bruker SMART'
_computing_data_reduction 'Bruker SAINT'
_computing_molecular_graphics 'Bruker SHELXTL'
_computing_publication_material 'Bruker SHELXTL'
_computing_structure_refinement 'SHELXL-97 (Sheldrick, 1997)'
_computing_structure_solution 'SHELXS-97 (Sheldrick, 1990)'
_diffrn_ambient_temperature 296(2)
_diffrn_measured_fraction_theta_full 0.997
_diffrn_measured_fraction_theta_max 0.997
_diffrn_measurement_device_type 'CCD area detector'
_diffrn_measurement_method 'phi and omega scans'
_diffrn_radiation_monochromator graphite
_diffrn_radiation_source 'fine-focus sealed tube'
_diffrn_radiation_type MoK\a
_diffrn_radiation_wavelength 0.71073
_diffrn_reflns_av_R_equivalents 0.0679
_diffrn_reflns_av_sigmaI/netI 0.0450
_diffrn_reflns_limit_h_max 33
_diffrn_reflns_limit_h_min -33
_diffrn_reflns_limit_k_max 18
_diffrn_reflns_limit_k_min -18
_diffrn_reflns_limit_l_max 21
_diffrn_reflns_limit_l_min -21
_diffrn_reflns_number 40245
_diffrn_reflns_theta_full 26.00
_diffrn_reflns_theta_max 26.00
_diffrn_reflns_theta_min 2.90
_exptl_absorpt_coefficient_mu 0.760
_exptl_absorpt_correction_T_max 0.9143
_exptl_absorpt_correction_T_min 0.7652
_exptl_absorpt_correction_type numerical
_exptl_crystal_colour colourless
_exptl_crystal_density_diffrn 1.241
_exptl_crystal_density_method 'not measured'
_exptl_crystal_description block
_exptl_crystal_F_000 2352
_exptl_crystal_size_max 0.37
_exptl_crystal_size_mid 0.14
_exptl_crystal_size_min 0.12
_refine_diff_density_max 0.389
_refine_diff_density_min -0.357
_refine_diff_density_rms 0.059
_refine_ls_extinction_method none
_refine_ls_goodness_of_fit_ref 1.038
_refine_ls_hydrogen_treatment noref
_refine_ls_matrix_type full
_refine_ls_number_parameters 353
_refine_ls_number_reflns 5872
_refine_ls_number_restraints 12
_refine_ls_restrained_S_all 1.037
_refine_ls_R_factor_all 0.0621
_refine_ls_R_factor_gt 0.0395
_refine_ls_shift/su_max 0.001
_refine_ls_shift/su_mean 0.000
_refine_ls_structure_factor_coef Fsqd
_refine_ls_weighting_details 'calc w=1/[\s^2^(Fo^2^)+(0.0292P)^2^+11.8740P] where P=(Fo^2^+2Fc^2^)/3'
_refine_ls_weighting_scheme calc
_refine_ls_wR_factor_gt 0.0844
_refine_ls_wR_factor_ref 0.0937
_reflns_number_gt 4451
_reflns_number_total 5872
_reflns_threshold_expression >2sigma(I)
_cod_data_source_file ic8003307-file001_1.cif
_cod_data_source_block jb0038_0m
_cod_depositor_comments
;
The following automatic conversions were performed:
'_symmetry_cell_setting' value 'Monoclinic' changed to 'monoclinic'
according to '/home/saulius/struct/CIF-dictionaries/cif_core.dic'
dictionary named 'cif_core.dic' version 2.4.1 from 2010-06-29.

Automatic conversion script
Id: cif_fix_enum 1527 2010-12-29 10:47:43Z saulius 
;
_cod_original_cell_volume 6003.1(5)
_cod_database_code 4305347

loop_
_symmetry_equiv_pos_as_xyz
'x, y, z'
'-x, y, -z+1/2'
'x+1/2, y+1/2, z'
'-x+1/2, y+1/2, -z+1/2'
'-x, -y, -z'
'x, -y, z-1/2'
'-x+1/2, -y+1/2, -z'
'x+1/2, -y+1/2, z-1/2'

loop_
_atom_site_label
_atom_site_type_symbol
_atom_site_fract_x
_atom_site_fract_y
_atom_site_fract_z
_atom_site_U_iso_or_equiv
_atom_site_adp_type
_atom_site_occupancy
_atom_site_symmetry_multiplicity
_atom_site_calc_flag
_atom_site_refinement_flags
_atom_site_disorder_assembly
_atom_site_disorder_group
B1 B 0.40774(11) 0.42371(18) 0.36324(18) 0.0202(6) Uani 1 1 d . . .
H1 H 0.4275 0.4822 0.3787 0.024 Uiso 1 1 calc R . .
C1 C 0.42775(10) 0.42263(18) 0.23021(17) 0.0256(6) Uani 1 1 d . . .
H8 H 0.4402 0.4825 0.2352 0.031 Uiso 1 1 calc R . .
C2 C 0.42112(11) 0.36230(18) 0.16394(17) 0.0259(6) Uani 1 1 d . . .
C3 C 0.42855(12) 0.3851(2) 0.0890(2) 0.0370(7) Uani 1 1 d . . .
C4 C 0.40189(10) 0.28056(17) 0.18418(17) 0.0233(6) Uani 1 1 d . . .
C5 C 0.38782(12) 0.18925(19) 0.13654(18) 0.0320(6) Uani 1 1 d . . .
C6 C 0.41599(16) 0.1801(2) 0.0771(2) 0.0488(9) Uani 1 1 d . . .
H1A H 0.4016 0.2257 0.0316 0.073 Uiso 1 1 calc R . .
H1B H 0.4086 0.1207 0.0505 0.073 Uiso 1 1 calc R . .
H1C H 0.4555 0.1882 0.1120 0.073 Uiso 1 1 calc R . .
C7 C 0.32430(13) 0.1837(2) 0.0797(2) 0.0474(8) Uani 1 1 d . . .
H2A H 0.3067 0.1875 0.1172 0.071 Uiso 1 1 calc R . .
H2B H 0.3147 0.1269 0.0481 0.071 Uiso 1 1 calc R . .
H2C H 0.3118 0.2332 0.0381 0.071 Uiso 1 1 calc R . .
C8 C 0.40830(13) 0.11188(19) 0.2042(2) 0.0384(7) Uani 1 1 d . . .
H4A H 0.4480 0.1162 0.2395 0.058 Uiso 1 1 calc R . .
H4B H 0.3990 0.0544 0.1739 0.058 Uiso 1 1 calc R . .
H4C H 0.3908 0.1164 0.2418 0.058 Uiso 1 1 calc R . .
C9 C 0.31883(10) 0.51893(16) 0.31453(16) 0.0222(5) Uani 1 1 d . . .
H16 H 0.3353 0.5762 0.3228 0.027 Uiso 1 1 calc R . .
C10 C 0.26260(10) 0.50171(16) 0.28106(17) 0.0226(5) Uani 1 1 d . . .
C11 C 0.27775(11) 0.07246(17) 0.25152(17) 0.0243(6) Uani 1 1 d . . .
C12 C 0.25748(10) 0.40550(16) 0.28108(16) 0.0225(5) Uani 1 1 d . . .
C13 C 0.20632(10) 0.34608(17) 0.25325(19) 0.0287(6) Uani 1 1 d . . .
C14 C 0.15583(12) 0.4048(2) 0.2386(3) 0.0615(11) Uani 1 1 d . . .
H17A H 0.1648 0.4408 0.2905 0.092 Uiso 1 1 calc R . .
H17B H 0.1247 0.3660 0.2274 0.092 Uiso 1 1 calc R . .
H17C H 0.1464 0.4443 0.1888 0.092 Uiso 1 1 calc R . .
C15 C 0.21574(12) 0.27669(19) 0.3258(2) 0.0355(7) Uani 1 1 d . . .
H19A H 0.2483 0.2411 0.3383 0.053 Uiso 1 1 calc R . .
H19B H 0.1839 0.2372 0.3062 0.053 Uiso 1 1 calc R . .
H19C H 0.2209 0.3081 0.3785 0.053 Uiso 1 1 calc R . .
C16 C 0.19511(13) 0.2972(2) 0.1672(2) 0.0453(8) Uani 1 1 d . . .
H20A H 0.1892 0.3415 0.1222 0.068 Uiso 1 1 calc R . .
H20B H 0.1625 0.2598 0.1483 0.068 Uiso 1 1 calc R . .
H20C H 0.2265 0.2598 0.1771 0.068 Uiso 1 1 calc R . .
C17 C 0.47316(10) 0.37897(17) 0.52435(16) 0.0224(5) Uani 1 1 d . . .
H14 H 0.4921 0.4341 0.5422 0.027 Uiso 1 1 calc R . .
C18 C 0.48324(10) 0.30215(17) 0.57659(16) 0.0231(5) Uani 1 1 d . . .
C19 C 0.52633(11) 0.29896(19) 0.66551(19) 0.0318(6) Uani 1 1 d . . .
C20 C 0.44446(10) 0.23608(17) 0.52152(16) 0.0219(5) Uani 1 1 d . . .
C21 C 0.43442(11) 0.13831(17) 0.53901(17) 0.0278(6) Uani 1 1 d . . .
C22 C 0.47764(15) 0.1083(2) 0.6307(2) 0.0587(11) Uani 1 1 d . . .
H13A H 0.5141 0.1120 0.6346 0.088 Uiso 1 1 calc R . .
H13B H 0.4703 0.0467 0.6409 0.088 Uiso 1 1 calc R . .
H13C H 0.4758 0.1474 0.6745 0.088 Uiso 1 1 calc R . .
C23 C 0.43835(14) 0.07684(19) 0.4695(2) 0.0411(8) Uani 1 1 d . . .
H10A H 0.4103 0.0942 0.4116 0.062 Uiso 1 1 calc R . .
H10B H 0.4327 0.0146 0.4807 0.062 Uiso 1 1 calc R . .
H10C H 0.4745 0.0833 0.4727 0.062 Uiso 1 1 calc R . .
C24 C 0.37605(13) 0.1306(2) 0.5317(2) 0.0460(8) Uani 1 1 d . . .
H12A H 0.3742 0.1663 0.5774 0.069 Uiso 1 1 calc R . .
H12B H 0.3683 0.0680 0.5381 0.069 Uiso 1 1 calc R . .
H12C H 0.3490 0.1527 0.4748 0.069 Uiso 1 1 calc R . .
C101 C 0.34205(16) 0.3974(3) 0.5484(3) 0.0664(11) Uani 1 1 d U . .
H10D H 0.3617 0.4400 0.5302 0.100 Uiso 1 1 calc R . .
H10E H 0.3272 0.3493 0.5055 0.100 Uiso 1 1 calc R . .
H10F H 0.3672 0.3722 0.6049 0.100 Uiso 1 1 calc R . .
C102 C 0.2977(2) 0.4431(4) 0.5550(4) 0.0896(15) Uani 1 1 d U . .
Cu1 Cu 0.349437(12) 0.241444(19) 0.31952(2) 0.02190(10) Uani 1 1 d . . .
N1 N 0.41340(8) 0.38065(13) 0.28559(13) 0.0204(4) Uani 1 1 d . . .
N2 N 0.39637(8) 0.29332(13) 0.25751(13) 0.0218(5) Uani 1 1 d . . .
N3 N 0.43271(13) 0.4076(2) 0.0282(2) 0.0560(8) Uani 1 1 d . . .
N4 N 0.34530(8) 0.43985(13) 0.33278(13) 0.0196(4) Uani 1 1 d . . .
N5 N 0.30819(8) 0.36872(13) 0.31152(13) 0.0199(4) Uani 1 1 d . . .
N6 N 0.30650(9) 0.13430(14) 0.27750(14) 0.0250(5) Uani 1 1 d . . .
N7 N 0.43186(8) 0.36081(13) 0.44431(13) 0.0191(4) Uani 1 1 d . . .
N8 N 0.41349(8) 0.27295(13) 0.44175(13) 0.0197(4) Uani 1 1 d . . .
N9 N 0.56219(11) 0.3019(2) 0.73620(17) 0.0478(7) Uani 1 1 d . . .
N101 N 0.2631(3) 0.4803(5) 0.5616(5) 0.175(3) Uani 1 1 d U . .

loop_
_atom_site_aniso_label
_atom_site_aniso_U_11
_atom_site_aniso_U_22
_atom_site_aniso_U_33
_atom_site_aniso_U_23
_atom_site_aniso_U_13
_atom_site_aniso_U_12
B1 0.0192(14) 0.0144(13) 0.0224(15) 0.0006(11) 0.0059(12) -0.0045(11)
C1 0.0238(14) 0.0234(14) 0.0301(15) 0.0046(11) 0.0128(12) -0.0046(11)
C2 0.0233(14) 0.0303(15) 0.0256(14) 0.0036(11) 0.0127(12) 0.0000(11)
C3 0.0397(17) 0.0363(17) 0.0438(19) 0.0026(14) 0.0267(15) -0.0042(13)
C4 0.0193(13) 0.0257(14) 0.0222(13) 0.0032(10) 0.0073(11) 0.0025(10)
C5 0.0391(17) 0.0321(16) 0.0279(15) -0.0056(12) 0.0181(13) -0.0012(13)
C6 0.076(2) 0.0404(19) 0.046(2) -0.0059(15) 0.0421(19) 0.0031(17)
C7 0.046(2) 0.047(2) 0.0381(18) -0.0160(15) 0.0105(15) -0.0123(16)
C8 0.054(2) 0.0276(16) 0.0440(18) -0.0028(13) 0.0315(16) 0.0003(14)
C9 0.0257(14) 0.0135(12) 0.0236(14) 0.0006(10) 0.0082(11) -0.0009(10)
C10 0.0237(13) 0.0157(12) 0.0250(13) 0.0019(10) 0.0083(11) 0.0030(10)
C11 0.0247(14) 0.0178(13) 0.0275(15) -0.0008(11) 0.0096(12) 0.0020(11)
C12 0.0215(13) 0.0189(13) 0.0224(13) 0.0012(10) 0.0064(11) 0.0013(10)
C13 0.0171(13) 0.0168(13) 0.0424(17) 0.0045(11) 0.0055(12) 0.0009(10)
C14 0.0220(16) 0.0277(17) 0.122(3) 0.0097(19) 0.0222(19) 0.0012(13)
C15 0.0302(15) 0.0279(15) 0.0505(19) 0.0017(13) 0.0204(14) -0.0032(12)
C16 0.0423(19) 0.0347(17) 0.0341(18) 0.0022(14) -0.0032(14) -0.0135(14)
C17 0.0180(12) 0.0228(13) 0.0226(14) -0.0033(10) 0.0061(11) -0.0047(10)
C18 0.0199(13) 0.0260(14) 0.0179(13) -0.0001(10) 0.0042(11) -0.0032(10)
C19 0.0274(15) 0.0327(16) 0.0289(16) 0.0014(12) 0.0076(13) -0.0034(12)
C20 0.0201(12) 0.0249(13) 0.0194(12) 0.0031(10) 0.0081(10) 0.0018(10)
C21 0.0293(15) 0.0221(14) 0.0246(14) 0.0071(11) 0.0061(12) -0.0010(11)
C22 0.067(2) 0.0389(19) 0.0358(19) 0.0176(15) -0.0058(17) -0.0113(17)
C23 0.053(2) 0.0193(14) 0.0446(19) 0.0040(13) 0.0168(16) 0.0069(13)
C24 0.051(2) 0.0350(18) 0.061(2) 0.0102(15) 0.0329(18) -0.0075(15)
C101 0.056(2) 0.073(3) 0.072(3) 0.000(2) 0.031(2) -0.002(2)
C102 0.074(3) 0.083(4) 0.111(4) 0.018(3) 0.042(3) 0.013(3)
Cu1 0.02232(16) 0.01536(16) 0.02289(17) -0.00133(13) 0.00611(12) -0.00426(13)
N1 0.0191(11) 0.0169(10) 0.0219(11) 0.0011(8) 0.0068(9) -0.0037(8)
N2 0.0250(11) 0.0172(11) 0.0232(11) -0.0016(9) 0.0111(9) -0.0019(9)
N3 0.081(2) 0.0502(18) 0.060(2) 0.0061(15) 0.0521(18) -0.0036(16)
N4 0.0201(11) 0.0115(10) 0.0223(11) -0.0002(8) 0.0057(9) -0.0019(8)
N5 0.0179(10) 0.0138(10) 0.0237(11) -0.0002(8) 0.0058(9) -0.0020(8)
N6 0.0236(11) 0.0150(11) 0.0321(13) -0.0001(9) 0.0093(10) -0.0008(9)
N7 0.0185(11) 0.0152(10) 0.0195(11) -0.0001(8) 0.0052(9) -0.0037(8)
N8 0.0206(11) 0.0141(10) 0.0214(11) 0.0008(8) 0.0071(9) -0.0019(8)
N9 0.0358(15) 0.0600(18) 0.0278(15) 0.0012(13) -0.0020(12) -0.0054(13)
N101 0.130(5) 0.188(6) 0.230(7) 0.030(5) 0.102(5) 0.075(5)

loop_
_atom_type_symbol
_atom_type_description
_atom_type_scat_dispersion_real
_atom_type_scat_dispersion_imag
_atom_type_scat_source
C C 0.0033 0.0016 'International Tables Vol C Tables 4.2.6.8 and 6.1.1.4'
H H 0.0000 0.0000 'International Tables Vol C Tables 4.2.6.8 and 6.1.1.4'
N N 0.0061 0.0033 'International Tables Vol C Tables 4.2.6.8 and 6.1.1.4'
B B 0.0013 0.0007 'International Tables Vol C Tables 4.2.6.8 and 6.1.1.4'
Cu Cu 0.3201 1.2651 'International Tables Vol C Tables 4.2.6.8 and 6.1.1.4'

loop_
_geom_angle_atom_site_label_1
_geom_angle_atom_site_label_2
_geom_angle_atom_site_label_3
_geom_angle
_geom_angle_site_symmetry_1
_geom_angle_site_symmetry_3
_geom_angle_publ_flag
N7 B1 N1 110.9(2) . . ?
N7 B1 N4 109.8(2) . . ?
N1 B1 N4 107.75(19) . . ?
N7 B1 H1 109.4 . . ?
N1 B1 H1 109.4 . . ?
N4 B1 H1 109.4 . . ?
N1 C1 C2 108.3(2) . . ?
N1 C1 H8 125.8 . . ?
C2 C1 H8 125.8 . . ?
C1 C2 C4 105.6(2) . . ?
C1 C2 C3 124.4(2) . . ?
C4 C2 C3 129.9(3) . . ?
N3 C3 C2 176.2(3) . . ?
N2 C4 C2 108.8(2) . . ?
N2 C4 C5 120.9(2) . . ?
C2 C4 C5 130.3(2) . . ?
C4 C5 C8 109.8(2) . . ?
C4 C5 C6 110.6(2) . . ?
C8 C5 C6 108.5(2) . . ?
C4 C5 C7 108.3(2) . . ?
C8 C5 C7 110.2(3) . . ?
C6 C5 C7 109.5(3) . . ?
C5 C6 H1A 109.5 . . ?
C5 C6 H1B 109.5 . . ?
H1A C6 H1B 109.5 . . ?
C5 C6 H1C 109.5 . . ?
H1A C6 H1C 109.5 . . ?
H1B C6 H1C 109.5 . . ?
C5 C7 H2A 109.5 . . ?
C5 C7 H2B 109.5 . . ?
H2A C7 H2B 109.5 . . ?
C5 C7 H2C 109.5 . . ?
H2A C7 H2C 109.5 . . ?
H2B C7 H2C 109.5 . . ?
C5 C8 H4A 109.5 . . ?
C5 C8 H4B 109.5 . . ?
H4A C8 H4B 109.5 . . ?
C5 C8 H4C 109.5 . . ?
H4A C8 H4C 109.5 . . ?
H4B C8 H4C 109.5 . . ?
N4 C9 C10 108.1(2) . . ?
N4 C9 H16 126.0 . . ?
C10 C9 H16 126.0 . . ?
C9 C10 C12 105.8(2) . . ?
C9 C10 C11 122.0(2) . 4 ?
C12 C10 C11 132.0(2) . 4 ?
N6 C11 C10 173.9(3) . 4_545 ?
N5 C12 C10 108.6(2) . . ?
N5 C12 C13 121.0(2) . . ?
C10 C12 C13 130.4(2) . . ?
C12 C13 C15 110.1(2) . . ?
C12 C13 C16 108.4(2) . . ?
C15 C13 C16 110.3(2) . . ?
C12 C13 C14 110.2(2) . . ?
C15 C13 C14 107.9(3) . . ?
C16 C13 C14 109.9(3) . . ?
C13 C14 H17A 109.5 . . ?
C13 C14 H17B 109.5 . . ?
H17A C14 H17B 109.5 . . ?
C13 C14 H17C 109.5 . . ?
H17A C14 H17C 109.5 . . ?
H17B C14 H17C 109.5 . . ?
C13 C15 H19A 109.5 . . ?
C13 C15 H19B 109.5 . . ?
H19A C15 H19B 109.5 . . ?
C13 C15 H19C 109.5 . . ?
H19A C15 H19C 109.5 . . ?
H19B C15 H19C 109.5 . . ?
C13 C16 H20A 109.5 . . ?
C13 C16 H20B 109.5 . . ?
H20A C16 H20B 109.5 . . ?
C13 C16 H20C 109.5 . . ?
H20A C16 H20C 109.5 . . ?
H20B C16 H20C 109.5 . . ?
N7 C17 C18 108.6(2) . . ?
N7 C17 H14 125.7 . . ?
C18 C17 H14 125.7 . . ?
C17 C18 C20 105.5(2) . . ?
C17 C18 C19 122.2(2) . . ?
C20 C18 C19 132.3(2) . . ?
N9 C19 C18 175.5(3) . . ?
N8 C20 C18 108.6(2) . . ?
N8 C20 C21 119.9(2) . . ?
C18 C20 C21 131.5(2) . . ?
C20 C21 C22 110.7(2) . . ?
C20 C21 C23 108.8(2) . . ?
C22 C21 C23 109.1(3) . . ?
C20 C21 C24 109.0(2) . . ?
C22 C21 C24 109.7(3) . . ?
C23 C21 C24 109.4(2) . . ?
C21 C22 H13A 109.5 . . ?
C21 C22 H13B 109.5 . . ?
H13A C22 H13B 109.5 . . ?
C21 C22 H13C 109.5 . . ?
H13A C22 H13C 109.5 . . ?
H13B C22 H13C 109.5 . . ?
C21 C23 H10A 109.5 . . ?
C21 C23 H10B 109.5 . . ?
H10A C23 H10B 109.5 . . ?
C21 C23 H10C 109.5 . . ?
H10A C23 H10C 109.5 . . ?
H10B C23 H10C 109.5 . . ?
C21 C24 H12A 109.5 . . ?
C21 C24 H12B 109.5 . . ?
H12A C24 H12B 109.5 . . ?
C21 C24 H12C 109.5 . . ?
H12A C24 H12C 109.5 . . ?
H12B C24 H12C 109.5 . . ?
C102 C101 H10D 109.5 . . ?
C102 C101 H10E 109.5 . . ?
H10D C101 H10E 109.5 . . ?
C102 C101 H10F 109.5 . . ?
H10D C101 H10F 109.5 . . ?
H10E C101 H10F 109.5 . . ?
N101 C102 C101 178.7(7) . . ?
N6 Cu1 N8 130.91(8) . . ?
N6 Cu1 N2 120.84(9) . . ?
N8 Cu1 N2 90.26(8) . . ?
N6 Cu1 N5 119.28(8) . . ?
N8 Cu1 N5 92.23(8) . . ?
N2 Cu1 N5 94.01(8) . . ?
C1 N1 N2 110.4(2) . . ?
C1 N1 B1 126.9(2) . . ?
N2 N1 B1 122.23(19) . . ?
C4 N2 N1 106.96(19) . . ?
C4 N2 Cu1 139.62(17) . . ?
N1 N2 Cu1 109.99(14) . . ?
C9 N4 N5 110.69(19) . . ?
C9 N4 B1 127.2(2) . . ?
N5 N4 B1 121.74(18) . . ?
C12 N5 N4 106.85(19) . . ?
C12 N5 Cu1 141.84(17) . . ?
N4 N5 Cu1 110.36(14) . . ?
C11 N6 Cu1 175.8(2) . . ?
C17 N7 N8 109.90(19) . . ?
C17 N7 B1 127.5(2) . . ?
N8 N7 B1 122.60(19) . . ?
C20 N8 N7 107.44(19) . . ?
C20 N8 Cu1 141.05(17) . . ?
N7 N8 Cu1 111.51(14) . . ?

loop_
_geom_bond_atom_site_label_1
_geom_bond_atom_site_label_2
_geom_bond_distance
_geom_bond_site_symmetry_2
_geom_bond_publ_flag
B1 N7 1.533(3) . ?
B1 N1 1.537(3) . ?
B1 N4 1.541(3) . ?
B1 H1 0.9800 . ?
C1 N1 1.327(3) . ?
C1 C2 1.380(4) . ?
C1 H8 0.9300 . ?
C2 C4 1.413(3) . ?
C2 C3 1.422(4) . ?
C3 N3 1.142(4) . ?
C4 N2 1.338(3) . ?
C4 C5 1.521(4) . ?
C5 C8 1.528(4) . ?
C5 C6 1.530(4) . ?
C5 C7 1.537(4) . ?
C6 H1A 0.9600 . ?
C6 H1B 0.9600 . ?
C6 H1C 0.9600 . ?
C7 H2A 0.9600 . ?
C7 H2B 0.9600 . ?
C7 H2C 0.9600 . ?
C8 H4A 0.9600 . ?
C8 H4B 0.9600 . ?
C8 H4C 0.9600 . ?
C9 N4 1.323(3) . ?
C9 C10 1.380(3) . ?
C9 H16 0.9300 . ?
C10 C12 1.419(3) . ?
C10 C11 1.421(3) 4 ?
C11 N6 1.143(3) . ?
C11 C10 1.421(3) 4_545 ?
C12 N5 1.337(3) . ?
C12 C13 1.515(3) . ?
C13 C15 1.530(4) . ?
C13 C16 1.531(4) . ?
C13 C14 1.536(4) . ?
C14 H17A 0.9600 . ?
C14 H17B 0.9600 . ?
C14 H17C 0.9600 . ?
C15 H19A 0.9600 . ?
C15 H19B 0.9600 . ?
C15 H19C 0.9600 . ?
C16 H20A 0.9600 . ?
C16 H20B 0.9600 . ?
C16 H20C 0.9600 . ?
C17 N7 1.330(3) . ?
C17 C18 1.383(3) . ?
C17 H14 0.9300 . ?
C18 C20 1.418(3) . ?
C18 C19 1.422(4) . ?
C19 N9 1.146(3) . ?
C20 N8 1.337(3) . ?
C20 C21 1.515(3) . ?
C21 C22 1.520(4) . ?
C21 C23 1.531(4) . ?
C21 C24 1.531(4) . ?
C22 H13A 0.9600 . ?
C22 H13B 0.9600 . ?
C22 H13C 0.9600 . ?
C23 H10A 0.9600 . ?
C23 H10B 0.9600 . ?
C23 H10C 0.9600 . ?
C24 H12A 0.9600 . ?
C24 H12B 0.9600 . ?
C24 H12C 0.9600 . ?
C101 C102 1.426(6) . ?
C101 H10D 0.9600 . ?
C101 H10E 0.9600 . ?
C101 H10F 0.9600 . ?
C102 N101 1.133(6) . ?
Cu1 N6 1.888(2) . ?
Cu1 N8 2.053(2) . ?
Cu1 N2 2.135(2) . ?
Cu1 N5 2.148(2) . ?
N1 N2 1.371(3) . ?
N4 N5 1.376(3) . ?
N7 N8 1.376(3) . ?
